data_7110170
loop_
_publ_author_name
'Roberta R. Rodrigues'
'Christopher L. Dorsey'
'Chelsee A. Arceneaux'
'Todd W. Hudnall'

_publ_section_title
;
 Phosphaalkene vs. phosphinidene: the nature of the P-C bond in
 carbonyl-decorated carbene > PPh adducts
;
_journal_name_full Chem.Commun.
_journal_page_first 162
_journal_paper_doi 10.1039/c3cc45134h
_journal_volume 50
_journal_year 2014
_chemical_formula_moiety {(C9H11)2-C6H6N2O2-P(C6H5)}
_chemical_formula_sum 'C30 H33 N2 O2 P'
_chemical_formula_weight 484.55
_chemical_name_common 6-DAC=PPh
_chemical_name_systematic
; 
 ? 
;
_space_group_IT_number 61
_symmetry_cell_setting orthorhombic
_symmetry_space_group_name_Hall '-P 2ac 2ab'
_symmetry_space_group_name_H-M 'P b c a'
_atom_sites_solution_hydrogens geom
_atom_sites_solution_primary direct
_atom_sites_solution_secondary difmap
_audit_creation_method SHELXL-97
_cell_angle_alpha 90.00
_cell_angle_beta 90.00
_cell_angle_gamma 90.00
_cell_formula_units_Z 8
_cell_length_a 14.4029(8)
_cell_length_b 14.4398(8)
_cell_length_c 25.9117(18)
_cell_measurement_temperature 223(2)
_cell_volume 5389.0(6)
_computing_cell_refinement 'CrystalClear (Rigaku Inc., 2008)'
_computing_data_collection 'CrystalClear (Rigaku Inc., 2008)'
_computing_data_reduction 'CrystalClear (Rigaku Inc., 2008)'
_computing_molecular_graphics 'XP SHELXTL/PC, Siemens Analytical'
_computing_structure_refinement 'XL SHELXTL/PC, Siemens Analytical'
_computing_structure_solution
;

SIR97 - Altomare A., Burla M.C., Camalli M., Cascarano G.L., Giacovazzo C., 
Guagliardi A., Moliterni A.G.G., Polidori G.,Spagna R.
;
_diffrn_ambient_temperature 223(2)
_diffrn_measured_fraction_theta_full 0.999
_diffrn_measured_fraction_theta_max 0.999
_diffrn_measurement_device_type 'CCD area detector'
_diffrn_measurement_method 'phi and omega scans'
_diffrn_radiation_monochromator graphite
_diffrn_radiation_source 'fine-focus sealed tube'
_diffrn_radiation_type MoK\a
_diffrn_radiation_wavelength 0.71075
_diffrn_reflns_av_R_equivalents 0.0639
_diffrn_reflns_av_sigmaI/netI 0.0321
_diffrn_reflns_limit_h_max 17
_diffrn_reflns_limit_h_min -17
_diffrn_reflns_limit_k_max 17
_diffrn_reflns_limit_k_min -17
_diffrn_reflns_limit_l_max 30
_diffrn_reflns_limit_l_min -30
_diffrn_reflns_number 43779
_diffrn_reflns_theta_full 25.00
_diffrn_reflns_theta_max 25.00
_diffrn_reflns_theta_min 3.09
_exptl_absorpt_coefficient_mu 0.131
_exptl_absorpt_correction_type none
_exptl_absorpt_process_details none
_exptl_crystal_colour yellow
_exptl_crystal_density_diffrn 1.194
_exptl_crystal_density_method 'not measured'
_exptl_crystal_description block
_exptl_crystal_F_000 2064
_exptl_crystal_size_max 0.56
_exptl_crystal_size_mid 0.36
_exptl_crystal_size_min 0.23
_refine_diff_density_max 0.218
_refine_diff_density_min -0.212
_refine_diff_density_rms 0.036
_refine_ls_extinction_method none
_refine_ls_goodness_of_fit_ref 1.010
_refine_ls_hydrogen_treatment constr
_refine_ls_matrix_type full
_refine_ls_number_parameters 324
_refine_ls_number_reflns 4733
_refine_ls_number_restraints 0
_refine_ls_restrained_S_all 1.010
_refine_ls_R_factor_all 0.0745
_refine_ls_R_factor_gt 0.0491
_refine_ls_shift/su_max 0.002
_refine_ls_shift/su_mean 0.000
_refine_ls_structure_factor_coef Fsqd
_refine_ls_weighting_details 'calc w=1/[\s^2^(Fo^2^)+(0.0890P)^2^+1.4307P] where P=(Fo^2^+2Fc^2^)/3'
_refine_ls_weighting_scheme calc
_refine_ls_wR_factor_gt 0.1381
_refine_ls_wR_factor_ref 0.1583
_reflns_number_gt 3330
_reflns_number_total 4733
_reflns_threshold_expression >2sigma(I)
_cod_data_source_file c3cc45134h.txt
_cod_data_source_block 1PPh
_cod_original_sg_symbol_H-M Pbca
_cod_database_code 7110170

loop_
_symmetry_equiv_pos_as_xyz
'x, y, z'
'-x+1/2, -y, z+1/2'
'x+1/2, -y+1/2, -z'
'-x, y+1/2, -z+1/2'
'-x, -y, -z'
'x-1/2, y, -z-1/2'
'-x-1/2, y-1/2, z'
'x, -y-1/2, z-1/2'

loop_
_atom_site_label
_atom_site_type_symbol
_atom_site_fract_x
_atom_site_fract_y
_atom_site_fract_z
_atom_site_U_iso_or_equiv
_atom_site_adp_type
_atom_site_occupancy
_atom_site_symmetry_multiplicity
_atom_site_calc_flag
_atom_site_refinement_flags
P1 P 0.87183(5) 0.18645(5) 0.69713(3) 0.0553(2) Uani 1 1 d .
N1 N 0.96386(13) 0.03111(12) 0.71697(7) 0.0431(5) Uani 1 1 d .
O1 O 1.01157(16) -0.11202(12) 0.74161(8) 0.0709(6) Uani 1 1 d .
N2 N 1.00365(13) 0.09057(13) 0.63422(7) 0.0431(5) Uani 1 1 d .
O2 O 1.10299(13) 0.00520(13) 0.58560(7) 0.0642(5) Uani 1 1 d .
C2 C 0.94879(16) 0.10086(15) 0.67911(8) 0.0413(5) Uani 1 1 d .
C3 C 1.00071(17) -0.05600(16) 0.70699(10) 0.0486(6) Uani 1 1 d .
C4 C 1.02125(18) -0.07828(17) 0.65109(10) 0.0512(6) Uani 1 1 d .
C5 C 1.04791(17) 0.00795(17) 0.62130(10) 0.0478(6) Uani 1 1 d .
C6 C 1.0975(2) -0.15209(19) 0.64741(13) 0.0723(8) Uani 1 1 d .
H6A H 1.1539 -0.1284 0.6621 0.108 Uiso 1 1 calc R
H6B H 1.1078 -0.1677 0.6119 0.108 Uiso 1 1 calc R
H6C H 1.0785 -0.2064 0.6660 0.108 Uiso 1 1 calc R
C7 C 0.9299(2) -0.1150(2) 0.62673(12) 0.0692(8) Uani 1 1 d .
H7A H 0.8827 -0.0682 0.6291 0.104 Uiso 1 1 calc R
H7B H 0.9100 -0.1694 0.6449 0.104 Uiso 1 1 calc R
H7C H 0.9405 -0.1300 0.5911 0.104 Uiso 1 1 calc R
C11 C 0.92823(18) 0.04613(16) 0.76903(9) 0.0457(6) Uani 1 1 d .
C12 C 0.98418(18) 0.09187(16) 0.80509(9) 0.0485(6) Uani 1 1 d .
C13 C 0.9477(2) 0.10542(17) 0.85397(10) 0.0545(7) Uani 1 1 d .
H13A H 0.9840 0.1353 0.8785 0.065 Uiso 1 1 calc R
C14 C 0.8595(2) 0.07643(19) 0.86794(10) 0.0592(7) Uani 1 1 d .
C15 C 0.8079(2) 0.02872(19) 0.83140(10) 0.0619(7) Uani 1 1 d .
H15A H 0.7490 0.0078 0.8404 0.074 Uiso 1 1 calc R
C16 C 0.84060(19) 0.01084(17) 0.78174(10) 0.0517(6) Uani 1 1 d .
C17 C 1.0796(2) 0.1267(2) 0.79195(12) 0.0695(8) Uani 1 1 d .
H17A H 1.1164 0.1300 0.8228 0.104 Uiso 1 1 calc R
H17B H 1.0749 0.1872 0.7768 0.104 Uiso 1 1 calc R
H17C H 1.1084 0.0852 0.7679 0.104 Uiso 1 1 calc R
C18 C 0.8198(3) 0.0990(3) 0.92101(11) 0.0871(10) Uani 1 1 d .
H18A H 0.7757 0.0523 0.9307 0.131 Uiso 1 1 calc R
H18B H 0.7896 0.1582 0.9199 0.131 Uiso 1 1 calc R
H18C H 0.8692 0.1007 0.9459 0.131 Uiso 1 1 calc R
C19 C 0.7840(2) -0.0444(2) 0.74367(11) 0.0659(8) Uani 1 1 d .
H19A H 0.7236 -0.0562 0.7579 0.099 Uiso 1 1 calc R
H19B H 0.8146 -0.1021 0.7367 0.099 Uiso 1 1 calc R
H19C H 0.7777 -0.0099 0.7122 0.099 Uiso 1 1 calc R
C21 C 1.02312(17) 0.16817(16) 0.59977(9) 0.0460(6) Uani 1 1 d .
C22 C 1.08856(17) 0.23470(17) 0.61440(10) 0.0508(6) Uani 1 1 d .
C23 C 1.1094(2) 0.30452(19) 0.57866(12) 0.0628(7) Uani 1 1 d .
H23A H 1.1520 0.3500 0.5878 0.075 Uiso 1 1 calc R
C24 C 1.0689(2) 0.3084(2) 0.53028(11) 0.0644(8) Uani 1 1 d .
C25 C 1.0052(2) 0.2408(2) 0.51756(10) 0.0630(8) Uani 1 1 d .
H25A H 0.9774 0.2431 0.4852 0.076 Uiso 1 1 calc R
C26 C 0.98070(18) 0.16908(19) 0.55112(9) 0.0525(6) Uani 1 1 d .
C27 C 1.1353(2) 0.2334(2) 0.66616(11) 0.0679(8) Uani 1 1 d .
H27A H 1.1489 0.1707 0.6757 0.102 Uiso 1 1 calc R
H27B H 1.0950 0.2606 0.6915 0.102 Uiso 1 1 calc R
H27C H 1.1920 0.2683 0.6644 0.102 Uiso 1 1 calc R
C28 C 1.0937(3) 0.3853(2) 0.49296(15) 0.0979(12) Uani 1 1 d .
H28A H 1.0892 0.3627 0.4582 0.147 Uiso 1 1 calc R
H28B H 1.1560 0.4058 0.4995 0.147 Uiso 1 1 calc R
H28C H 1.0515 0.4362 0.4976 0.147 Uiso 1 1 calc R
C29 C 0.9129(2) 0.0953(2) 0.53480(11) 0.0667(8) Uani 1 1 d .
H29A H 0.8788 0.1162 0.5052 0.100 Uiso 1 1 calc R
H29B H 0.8705 0.0829 0.5626 0.100 Uiso 1 1 calc R
H29C H 0.9461 0.0397 0.5263 0.100 Uiso 1 1 calc R
C31 C 0.85239(17) 0.26299(17) 0.64128(9) 0.0478(6) Uani 1 1 d .
C32 C 0.8916(2) 0.35127(18) 0.64014(10) 0.0575(7) Uani 1 1 d .
H32A H 0.9347 0.3683 0.6651 0.069 Uiso 1 1 calc R
C33 C 0.8665(2) 0.4138(2) 0.60194(11) 0.0694(8) Uani 1 1 d .
H33A H 0.8938 0.4721 0.6012 0.083 Uiso 1 1 calc R
C34 C 0.8023(2) 0.3906(2) 0.56540(11) 0.0676(8) Uani 1 1 d .
H34A H 0.7862 0.4330 0.5399 0.081 Uiso 1 1 calc R
C35 C 0.7614(2) 0.3045(2) 0.56641(11) 0.0657(8) Uani 1 1 d .
H35A H 0.7179 0.2886 0.5415 0.079 Uiso 1 1 calc R
C36 C 0.78525(18) 0.24108(19) 0.60479(10) 0.0566(7) Uani 1 1 d .
H36A H 0.7560 0.1837 0.6060 0.068 Uiso 1 1 calc R

loop_
_atom_site_aniso_label
_atom_site_aniso_U_11
_atom_site_aniso_U_22
_atom_site_aniso_U_33
_atom_site_aniso_U_23
_atom_site_aniso_U_13
_atom_site_aniso_U_12
P1 0.0659(5) 0.0525(4) 0.0477(4) 0.0105(3) 0.0127(3) 0.0175(3)
N1 0.0475(11) 0.0387(10) 0.0431(11) 0.0028(8) -0.0030(9) 0.0020(9)
O1 0.1003(16) 0.0476(10) 0.0647(12) 0.0064(9) -0.0119(11) 0.0173(10)
N2 0.0466(11) 0.0410(10) 0.0417(11) -0.0052(9) 0.0025(9) 0.0009(9)
O2 0.0656(12) 0.0653(12) 0.0618(12) -0.0154(10) 0.0116(10) 0.0075(10)
C2 0.0452(13) 0.0419(12) 0.0369(12) 0.0004(10) -0.0030(10) -0.0021(10)
C3 0.0503(14) 0.0385(13) 0.0569(15) -0.0027(12) -0.0107(12) -0.0002(11)
C4 0.0565(15) 0.0413(12) 0.0558(15) -0.0122(12) -0.0101(12) -0.0006(12)
C5 0.0443(14) 0.0487(14) 0.0505(14) -0.0126(12) -0.0046(12) 0.0005(11)
C6 0.077(2) 0.0486(15) 0.092(2) -0.0152(15) -0.0043(17) 0.0109(15)
C7 0.0695(19) 0.0659(18) 0.0722(19) -0.0152(15) -0.0153(15) -0.0161(15)
C11 0.0550(15) 0.0411(12) 0.0410(13) 0.0070(10) -0.0032(11) 0.0064(11)
C12 0.0569(16) 0.0431(13) 0.0454(14) 0.0041(11) -0.0067(12) 0.0063(11)
C13 0.0688(18) 0.0488(14) 0.0458(14) 0.0009(11) -0.0088(13) 0.0077(13)
C14 0.0732(19) 0.0585(16) 0.0458(15) 0.0084(13) 0.0052(13) 0.0037(14)
C15 0.0622(17) 0.0658(17) 0.0578(17) 0.0100(14) 0.0074(14) -0.0037(14)
C16 0.0602(16) 0.0472(14) 0.0479(14) 0.0077(12) -0.0023(12) -0.0021(12)
C17 0.0634(18) 0.081(2) 0.0643(18) -0.0160(16) -0.0044(15) -0.0090(16)
C18 0.101(3) 0.108(3) 0.0523(18) -0.0012(17) 0.0165(18) -0.004(2)
C19 0.0614(17) 0.0730(18) 0.0633(18) 0.0030(15) -0.0035(14) -0.0141(15)
C21 0.0491(14) 0.0472(13) 0.0417(13) -0.0009(11) 0.0077(11) 0.0020(11)
C22 0.0502(15) 0.0509(14) 0.0514(15) -0.0019(12) 0.0060(12) -0.0017(12)
C23 0.0615(18) 0.0552(16) 0.072(2) 0.0048(14) 0.0125(14) -0.0034(13)
C24 0.0701(19) 0.0659(17) 0.0573(17) 0.0102(14) 0.0168(14) 0.0105(15)
C25 0.0725(19) 0.0766(19) 0.0398(14) 0.0046(14) 0.0096(13) 0.0203(16)
C26 0.0533(15) 0.0646(16) 0.0396(13) -0.0060(12) 0.0068(11) 0.0098(13)
C27 0.0706(19) 0.0676(18) 0.0654(19) -0.0011(15) -0.0073(15) -0.0188(15)
C28 0.118(3) 0.089(2) 0.087(2) 0.032(2) 0.020(2) 0.002(2)
C29 0.0693(19) 0.081(2) 0.0498(16) -0.0161(14) -0.0085(14) 0.0071(16)
C31 0.0517(15) 0.0495(14) 0.0422(14) 0.0015(11) 0.0078(11) 0.0128(12)
C32 0.0750(18) 0.0500(15) 0.0476(15) 0.0007(12) -0.0013(13) 0.0033(14)
C33 0.096(2) 0.0510(16) 0.0612(18) 0.0116(14) 0.0072(17) 0.0039(15)
C34 0.081(2) 0.0710(19) 0.0504(16) 0.0171(15) 0.0100(15) 0.0222(17)
C35 0.0536(17) 0.091(2) 0.0525(16) 0.0012(16) -0.0007(13) 0.0173(16)
C36 0.0511(15) 0.0606(15) 0.0581(16) 0.0022(13) 0.0060(13) 0.0055(13)

loop_
_atom_type_symbol
_atom_type_description
_atom_type_scat_dispersion_real
_atom_type_scat_dispersion_imag
_atom_type_scat_source
C C 0.0033 0.0016 'International Tables Vol C Tables 4.2.6.8 and 6.1.1.4'
H H 0.0000 0.0000 'International Tables Vol C Tables 4.2.6.8 and 6.1.1.4'
N N 0.0061 0.0033 'International Tables Vol C Tables 4.2.6.8 and 6.1.1.4'
O O 0.0106 0.0060 'International Tables Vol C Tables 4.2.6.8 and 6.1.1.4'
P P 0.1023 0.0942 'International Tables Vol C Tables 4.2.6.8 and 6.1.1.4'

loop_
_geom_angle_atom_site_label_1
_geom_angle_atom_site_label_2
_geom_angle_atom_site_label_3
_geom_angle
C2 P1 C31 108.36(11)
C3 N1 C2 124.8(2)
C3 N1 C11 116.16(19)
C2 N1 C11 118.59(18)
C5 N2 C2 122.9(2)
C5 N2 C21 114.98(19)
C2 N2 C21 121.99(18)
N2 C2 N1 114.05(19)
N2 C2 P1 131.09(17)
N1 C2 P1 114.75(16)
O1 C3 N1 120.9(2)
O1 C3 C4 122.6(2)
N1 C3 C4 116.4(2)
C3 C4 C5 111.27(19)
C3 C4 C6 110.3(2)
C5 C4 C6 111.0(2)
C3 C4 C7 107.2(2)
C5 C4 C7 106.7(2)
C6 C4 C7 110.1(2)
O2 C5 N2 120.5(2)
O2 C5 C4 121.7(2)
N2 C5 C4 117.7(2)
C4 C6 H6A 109.5
C4 C6 H6B 109.5
H6A C6 H6B 109.5
C4 C6 H6C 109.5
H6A C6 H6C 109.5
H6B C6 H6C 109.5
C4 C7 H7A 109.5
C4 C7 H7B 109.5
H7A C7 H7B 109.5
C4 C7 H7C 109.5
H7A C7 H7C 109.5
H7B C7 H7C 109.5
C12 C11 C16 122.3(2)
C12 C11 N1 119.0(2)
C16 C11 N1 118.7(2)
C13 C12 C11 117.3(2)
C13 C12 C17 120.5(2)
C11 C12 C17 122.2(2)
C14 C13 C12 123.0(3)
C14 C13 H13A 118.5
C12 C13 H13A 118.5
C13 C14 C15 117.6(2)
C13 C14 C18 121.0(3)
C15 C14 C18 121.4(3)
C14 C15 C16 122.7(3)
C14 C15 H15A 118.7
C16 C15 H15A 118.7
C15 C16 C11 117.0(2)
C15 C16 C19 121.2(2)
C11 C16 C19 121.7(2)
C12 C17 H17A 109.5
C12 C17 H17B 109.5
H17A C17 H17B 109.5
C12 C17 H17C 109.5
H17A C17 H17C 109.5
H17B C17 H17C 109.5
C14 C18 H18A 109.5
C14 C18 H18B 109.5
H18A C18 H18B 109.5
C14 C18 H18C 109.5
H18A C18 H18C 109.5
H18B C18 H18C 109.5
C16 C19 H19A 109.5
C16 C19 H19B 109.5
H19A C19 H19B 109.5
C16 C19 H19C 109.5
H19A C19 H19C 109.5
H19B C19 H19C 109.5
C22 C21 C26 122.1(2)
C22 C21 N2 119.4(2)
C26 C21 N2 118.3(2)
C21 C22 C23 117.4(2)
C21 C22 C27 122.4(2)
C23 C22 C27 120.2(2)
C24 C23 C22 122.5(3)
C24 C23 H23A 118.7
C22 C23 H23A 118.7
C25 C24 C23 117.9(3)
C25 C24 C28 121.5(3)
C23 C24 C28 120.6(3)
C24 C25 C26 122.9(3)
C24 C25 H25A 118.5
C26 C25 H25A 118.5
C25 C26 C21 117.1(3)
C25 C26 C29 120.9(2)
C21 C26 C29 121.9(2)
C22 C27 H27A 109.5
C22 C27 H27B 109.5
H27A C27 H27B 109.5
C22 C27 H27C 109.5
H27A C27 H27C 109.5
H27B C27 H27C 109.5
C24 C28 H28A 109.5
C24 C28 H28B 109.5
H28A C28 H28B 109.5
C24 C28 H28C 109.5
H28A C28 H28C 109.5
H28B C28 H28C 109.5
C26 C29 H29A 109.5
C26 C29 H29B 109.5
H29A C29 H29B 109.5
C26 C29 H29C 109.5
H29A C29 H29C 109.5
H29B C29 H29C 109.5
C36 C31 C32 118.4(2)
C36 C31 P1 120.3(2)
C32 C31 P1 120.23(19)
C33 C32 C31 120.3(3)
C33 C32 H32A 119.9
C31 C32 H32A 119.9
C34 C33 C32 120.8(3)
C34 C33 H33A 119.6
C32 C33 H33A 119.6
C33 C34 C35 119.9(3)
C33 C34 H34A 120.1
C35 C34 H34A 120.1
C34 C35 C36 120.1(3)
C34 C35 H35A 119.9
C36 C35 H35A 119.9
C31 C36 C35 120.5(3)
C31 C36 H36A 119.8
C35 C36 H36A 119.8

loop_
_geom_bond_atom_site_label_1
_geom_bond_atom_site_label_2
_geom_bond_distance
P1 C2 1.725(2)
P1 C31 1.842(2)
N1 C3 1.390(3)
N1 C2 1.423(3)
N1 C11 1.460(3)
O1 C3 1.218(3)
N2 C5 1.394(3)
N2 C2 1.414(3)
N2 C21 1.460(3)
O2 C5 1.219(3)
C3 C4 1.513(4)
C4 C5 1.514(4)
C4 C6 1.533(4)
C4 C7 1.553(4)
C6 H6A 0.9600
C6 H6B 0.9600
C6 H6C 0.9600
C7 H7A 0.9600
C7 H7B 0.9600
C7 H7C 0.9600
C11 C12 1.400(3)
C11 C16 1.400(4)
C12 C13 1.385(4)
C12 C17 1.503(4)
C13 C14 1.385(4)
C13 H13A 0.9300
C14 C15 1.387(4)
C14 C18 1.524(4)
C15 C16 1.394(4)
C15 H15A 0.9300
C16 C19 1.508(4)
C17 H17A 0.9600
C17 H17B 0.9600
C17 H17C 0.9600
C18 H18A 0.9600
C18 H18B 0.9600
C18 H18C 0.9600
C19 H19A 0.9600
C19 H19B 0.9600
C19 H19C 0.9600
C21 C22 1.398(3)
C21 C26 1.401(3)
C22 C23 1.401(4)
C22 C27 1.501(4)
C23 C24 1.383(4)
C23 H23A 0.9300
C24 C25 1.379(4)
C24 C28 1.516(4)
C25 C26 1.398(4)
C25 H25A 0.9300
C26 C29 1.506(4)
C27 H27A 0.9600
C27 H27B 0.9600
C27 H27C 0.9600
C28 H28A 0.9600
C28 H28B 0.9600
C28 H28C 0.9600
C29 H29A 0.9600
C29 H29B 0.9600
C29 H29C 0.9600
C31 C36 1.389(4)
C31 C32 1.395(4)
C32 C33 1.387(4)
C32 H32A 0.9300
C33 C34 1.365(4)
C33 H33A 0.9300
C34 C35 1.376(4)
C34 H34A 0.9300
C35 C36 1.395(4)
C35 H35A 0.9300
C36 H36A 0.9300
